data_1576929
loop_
_publ_author_name
'Ludwig, Moritz'
'Voigtland, Johannes'
'Vasko, Petra'
'Stigler, Sebastian'
'Inoue, Shigeyoshi'

_publ_section_title
;
 Alumanyl silanides as multifunctional reagents for olefin cycloaddition,
 CO hydrosilylation, and reductive CO coupling.
;
_journal_issue 11
_journal_name_full 'Chemical science'
_journal_page_first 5463
_journal_page_last 5473
_journal_paper_doi 10.1039/d5sc09910b
_journal_volume 17
_journal_year 2026
_chemical_formula_sum 'C53 H95 Al N3 Na O3 Si3'
_chemical_formula_weight 956.55
_chemical_name_systematic 6
_space_group_crystal_system monoclinic
_space_group_IT_number 15
_space_group_name_Hall '-C 2yc'
_space_group_name_H-M_alt 'C 1 2/c 1'
_atom_sites_solution_hydrogens mixed
_atom_sites_solution_primary 'dual space'
_audit_creation_method
;FinalCif V155 by Daniel Kratzert, Freiburg 2025, 
https://dkratzert.de/finalcif.html
;
_audit_update_record
;
2025-11-03 deposited with the CCDC.	2026-01-15 downloaded from the CCDC.
;
_cell_angle_alpha 90
_cell_angle_beta 104.607(3)
_cell_angle_gamma 90
_cell_formula_units_Z 8
_cell_length_a 40.718(2)
_cell_length_b 12.2330(6)
_cell_length_c 24.1961(13)
_cell_measurement_reflns_used 9388
_cell_measurement_temperature 100(2)
_cell_measurement_theta_max 25.5755
_cell_measurement_theta_min 2.2365
_cell_volume 11662.6(10)
_computing_cell_refinement 'SAINT V8.40B'
_computing_data_collection 'Bruker BIS V6.2.16/2021-10-23 and APEX4 2021.10-0'
_computing_data_reduction 'SAINT V8.40B'
_computing_structure_refinement 'SHELXL-2016/6 (Sheldrick, 2016)'
_computing_structure_solution 'SHELXT 2018/2 (Sheldrick, 2018)'
_diffrn_ambient_temperature 100(2)
_diffrn_detector "'CMOS plate'"
_diffrn_detector_area_resol_mean 16
_diffrn_measured_fraction_theta_full 0.998
_diffrn_measured_fraction_theta_max 0.998
_diffrn_measurement_device "'\k-geometry diffractometer'"
_diffrn_measurement_device_type "'Bruker Photon CMOS'"
_diffrn_measurement_method "'phi- and omega-rotation'"
_diffrn_radiation_monochromator "'Helios optic'"
_diffrn_radiation_probe x-ray
_diffrn_radiation_source "'TXS rotating anode'"
_diffrn_radiation_type MoK\a
_diffrn_radiation_wavelength 0.71073
_diffrn_reflns_av_R_equivalents 0.0691
_diffrn_reflns_av_unetI/netI 0.0295
_diffrn_reflns_Laue_measured_fraction_full 0.998
_diffrn_reflns_Laue_measured_fraction_max 0.998
_diffrn_reflns_limit_h_max 49
_diffrn_reflns_limit_h_min -49
_diffrn_reflns_limit_k_max 14
_diffrn_reflns_limit_k_min -14
_diffrn_reflns_limit_l_max 29
_diffrn_reflns_limit_l_min -29
_diffrn_reflns_number 168105
_diffrn_reflns_point_group_measured_fraction_full 0.998
_diffrn_reflns_point_group_measured_fraction_max 0.998
_diffrn_reflns_theta_full 25.242
_diffrn_reflns_theta_max 25.679
_diffrn_reflns_theta_min 1.889
_diffrn_source_current 50.0
_diffrn_source_voltage 50.0
_exptl_absorpt_coefficient_mu 0.144
_exptl_absorpt_correction_T_max 0.7453
_exptl_absorpt_correction_T_min 0.7006
_exptl_absorpt_correction_type multi-scan
_exptl_absorpt_process_details
;SADABS-2016/2 - Bruker AXS area detector scaling and absorption correction: 
Krause, L., Herbst-Irmer, R., Sheldrick G.M. & Stalke D., J. Appl. Cryst. 48 
(2015) 3-10
;
_exptl_crystal_colour yellow
_exptl_crystal_density_diffrn 1.090
_exptl_crystal_description block
_exptl_crystal_F_000 4192
_exptl_crystal_size_max 0.285
_exptl_crystal_size_mid 0.196
_exptl_crystal_size_min 0.119
_refine_diff_density_max 1.723
_refine_diff_density_min -0.766
_refine_diff_density_rms 0.080
_refine_ls_extinction_method none
_refine_ls_goodness_of_fit_ref 1.026
_refine_ls_hydrogen_treatment mixed
_refine_ls_matrix_type full
_refine_ls_number_parameters 703
_refine_ls_number_reflns 11040
_refine_ls_number_restraints 1391
_refine_ls_restrained_S_all 0.979
_refine_ls_R_factor_all 0.0916
_refine_ls_R_factor_gt 0.0791
_refine_ls_shift/su_max 0.001
_refine_ls_shift/su_mean 0.000
_refine_ls_structure_factor_coef Fsqd
_refine_ls_weighting_details 'w=1/[\s^2^(Fo^2^)+(0.1334P)^2^+38.3636P] where P=(Fo^2^+2Fc^2^)/3'
_refine_ls_weighting_scheme calc
_refine_ls_wR_factor_gt 0.2217
_refine_ls_wR_factor_ref 0.2373
_reflns_Friedel_coverage 0.000
_reflns_number_gt 9184
_reflns_number_total 11040
_reflns_threshold_expression 'I > 2\s(I)'
_cod_data_source_file d5sc09910b3.cif
_cod_data_source_block LudMo29_0ma
_cod_original_cell_volume 11662.6(11)
_cod_original_sg_symbol_H-M 'C 2/c'
_cod_database_code 1576929
_shelx_shelxl_version_number 2016/6
_shelx_space_group_comment
;
The symmetry employed for this shelxl refinement is uniquely defined
by the following loop, which should always be used as a source of
symmetry information in preference to the above space-group names.
They are only intended as comments.
;

loop_
_space_group_symop_operation_xyz
'x, y, z'
'-x, y, -z+1/2'
'x+1/2, y+1/2, z'
'-x+1/2, y+1/2, -z+1/2'
'-x, -y, -z'
'x, -y, z-1/2'
'-x+1/2, -y+1/2, -z'
'x+1/2, -y+1/2, z-1/2'

loop_
_atom_site_label
_atom_site_type_symbol
_atom_site_fract_x
_atom_site_fract_y
_atom_site_fract_z
_atom_site_U_iso_or_equiv
_atom_site_adp_type
_atom_site_occupancy
_atom_site_site_symmetry_order
_atom_site_calc_flag
_atom_site_refinement_flags_posn
_atom_site_refinement_flags_adp
_atom_site_refinement_flags_occupancy
_atom_site_disorder_assembly
_atom_site_disorder_group
Si1 Si 0.39521(2) 0.29211(7) 0.51946(4) 0.0356(2) Uani 1 1 d . U . . .
Si2 Si 0.40933(2) 0.21217(7) 0.61233(3) 0.0311(2) Uani 1 1 d . U . . .
Al1 Al 0.38799(2) 0.33385(8) 0.41341(4) 0.0342(2) Uani 1 1 d . U . . .
Na1 Na 0.38124(4) 0.56339(12) 0.46005(6) 0.0507(4) Uani 1 1 d . . . . .
O1 O 0.41869(6) 0.4333(2) 0.45390(10) 0.0462(6) Uani 1 1 d . U . . .
N1 N 0.35074(6) 0.41644(19) 0.38373(10) 0.0278(5) Uani 1 1 d . U . . .
N2 N 0.30101(6) 0.5272(2) 0.35866(11) 0.0336(5) Uani 1 1 d . U . . .
N3 N 0.29626(6) 0.36475(19) 0.31941(11) 0.0324(5) Uani 1 1 d . U . . .
C1 C 0.42523(9) 0.3909(3) 0.50908(15) 0.0432(7) Uani 1 1 d . U . . .
H1 H 0.4476(13) 0.416(4) 0.541(2) 0.079(15) Uiso 1 1 d . . . . .
C2 C 0.32013(7) 0.4312(2) 0.35714(12) 0.0269(5) Uani 1 1 d . U . . .
C3 C 0.26790(8) 0.5160(3) 0.32574(17) 0.0450(8) Uani 1 1 d . U . . .
H3 H 0.250421 0.569112 0.321334 0.054 Uiso 1 1 calc R U . . .
C4 C 0.26496(8) 0.4176(3) 0.30147(17) 0.0450(8) Uani 1 1 d . U . . .
H4 H 0.245085 0.388546 0.276368 0.054 Uiso 1 1 calc R U . . .
C5 C 0.31131(7) 0.6149(2) 0.39785(13) 0.0299(6) Uani 1 1 d . U . . .
C6 C 0.32958(8) 0.7021(2) 0.38208(12) 0.0306(6) Uani 1 1 d . U . . .
C7 C 0.33745(8) 0.7904(2) 0.41955(13) 0.0357(6) Uani 1 1 d . U . . .
H7 H 0.350088 0.850057 0.410470 0.043 Uiso 1 1 calc R U . . .
C8 C 0.32706(9) 0.7923(3) 0.46982(14) 0.0409(7) Uani 1 1 d . U . . .
H8 H 0.332180 0.853888 0.494404 0.049 Uiso 1 1 calc R U . . .
C9 C 0.30938(10) 0.7056(3) 0.48448(15) 0.0430(7) Uani 1 1 d . U . . .
H9 H 0.302660 0.707774 0.519321 0.052 Uiso 1 1 calc R U . . .
C10 C 0.30118(8) 0.6144(2) 0.44880(14) 0.0366(6) Uani 1 1 d . U . . .
C11 C 0.33935(9) 0.6996(3) 0.32567(13) 0.0395(7) Uani 1 1 d . U . . .
H11 H 0.346577 0.623416 0.319540 0.047 Uiso 1 1 calc R U . . .
C12 C 0.30929(11) 0.7284(3) 0.27602(15) 0.0502(9) Uani 1 1 d . U . . .
H12A H 0.316391 0.726339 0.240227 0.075 Uiso 1 1 calc R U . . .
H12B H 0.301161 0.801908 0.281720 0.075 Uiso 1 1 calc R U . . .
H12C H 0.290991 0.675416 0.274178 0.075 Uiso 1 1 calc R U . . .
C13 C 0.36862(12) 0.7756(4) 0.32444(17) 0.0613(11) Uani 1 1 d . U . . .
H13A H 0.377063 0.759282 0.290835 0.092 Uiso 1 1 calc R U . . .
H13B H 0.386912 0.764975 0.359117 0.092 Uiso 1 1 calc R U . . .
H13C H 0.360779 0.851561 0.322585 0.092 Uiso 1 1 calc R U . . .
C14 C 0.28162(10) 0.5192(3) 0.46537(19) 0.0522(9) Uani 1 1 d . U . . .
H14 H 0.278048 0.463747 0.434076 0.063 Uiso 1 1 calc R U . . .
C15 C 0.24669(11) 0.5557(4) 0.4711(2) 0.0664(12) Uani 1 1 d . U . . .
H15A H 0.234864 0.493287 0.482647 0.100 Uiso 1 1 calc R U . . .
H15B H 0.233388 0.583843 0.434348 0.100 Uiso 1 1 calc R U . . .
H15C H 0.249439 0.613360 0.500055 0.100 Uiso 1 1 calc R U . . .
C16 C 0.30166(12) 0.4647(4) 0.5203(2) 0.0735(14) Uani 1 1 d . U . . .
H16A H 0.289507 0.399464 0.527783 0.110 Uiso 1 1 calc R U . . .
H16B H 0.304217 0.515991 0.552188 0.110 Uiso 1 1 calc R U . . .
H16C H 0.324130 0.443650 0.516081 0.110 Uiso 1 1 calc R U . . .
C17 C 0.30215(7) 0.2593(2) 0.29779(12) 0.0279(5) Uani 1 1 d . U . . .
C18 C 0.30326(7) 0.1681(2) 0.33320(12) 0.0276(6) Uani 1 1 d . U . . .
C19 C 0.30803(7) 0.0660(2) 0.31094(12) 0.0307(6) Uani 1 1 d . U . . .
H19 H 0.309075 0.002625 0.333995 0.037 Uiso 1 1 calc R U . . .
C20 C 0.31126(8) 0.0560(2) 0.25548(13) 0.0342(6) Uani 1 1 d . U . . .
H20 H 0.315071 -0.013937 0.241147 0.041 Uiso 1 1 calc R U . . .
C21 C 0.30898(8) 0.1471(3) 0.22096(13) 0.0367(7) Uani 1 1 d . U . . .
H21 H 0.311585 0.139683 0.183214 0.044 Uiso 1 1 calc R U . A 1
C23 C 0.29749(8) 0.1800(3) 0.39265(13) 0.0364(7) Uani 1 1 d . U . . .
H23 H 0.309606 0.247326 0.410383 0.044 Uiso 1 1 calc R U . . .
C24 C 0.25956(10) 0.1950(3) 0.3889(2) 0.0565(10) Uani 1 1 d . U . . .
H24A H 0.256157 0.199889 0.427534 0.085 Uiso 1 1 calc R U . . .
H24B H 0.246866 0.132343 0.369007 0.085 Uiso 1 1 calc R U . . .
H24C H 0.251437 0.262191 0.367883 0.085 Uiso 1 1 calc R U . . .
C25 C 0.31112(10) 0.0837(3) 0.43180(14) 0.0435(8) Uani 1 1 d . U . . .
H25A H 0.308878 0.099427 0.470394 0.065 Uiso 1 1 calc R U . . .
H25B H 0.335096 0.072072 0.432938 0.065 Uiso 1 1 calc R U . . .
H25C H 0.298149 0.017739 0.417224 0.065 Uiso 1 1 calc R U . . .
C29 C 0.41904(11) 0.3255(3) 0.67091(16) 0.0507(8) Uani 1 1 d . U . . .
C30 C 0.43682(13) 0.2793(4) 0.73050(17) 0.0651(11) Uani 1 1 d . U . . .
H30A H 0.439263 0.337402 0.759123 0.098 Uiso 1 1 calc R U . . .
H30B H 0.459295 0.251386 0.729953 0.098 Uiso 1 1 calc R U . . .
H30C H 0.423144 0.219742 0.740162 0.098 Uiso 1 1 calc R U . . .
C31 C 0.38614(12) 0.3840(3) 0.67504(19) 0.0595(10) Uani 1 1 d . U . . .
H31A H 0.391803 0.444494 0.702359 0.089 Uiso 1 1 calc R U . . .
H31B H 0.371342 0.332051 0.687970 0.089 Uiso 1 1 calc R U . . .
H31C H 0.374409 0.412656 0.637417 0.089 Uiso 1 1 calc R U . . .
C32 C 0.44181(11) 0.4147(3) 0.65622(18) 0.0555(9) Uani 1 1 d . U . . .
H32A H 0.446353 0.470281 0.686360 0.083 Uiso 1 1 calc R U . . .
H32B H 0.430382 0.448667 0.619760 0.083 Uiso 1 1 calc R U . . .
H32C H 0.463284 0.382256 0.653126 0.083 Uiso 1 1 calc R U . . .
C33 C 0.44778(10) 0.1145(3) 0.62030(17) 0.0518(8) Uani 1 1 d . U . . .
C34 C 0.48045(11) 0.1835(4) 0.6268(2) 0.0710(12) Uani 1 1 d . U . . .
H34A H 0.500228 0.134979 0.634237 0.107 Uiso 1 1 calc R U . . .
H34B H 0.482678 0.234507 0.658817 0.107 Uiso 1 1 calc R U . . .
H34C H 0.479115 0.224724 0.591606 0.107 Uiso 1 1 calc R U . . .
C35 C 0.44457(11) 0.0482(3) 0.56541(18) 0.0583(10) Uani 1 1 d . U . . .
H35A H 0.464907 0.003099 0.569109 0.087 Uiso 1 1 calc R U . . .
H35B H 0.442240 0.098149 0.532981 0.087 Uiso 1 1 calc R U . . .
H35C H 0.424531 0.000958 0.559056 0.087 Uiso 1 1 calc R U . . .
C36 C 0.45244(13) 0.0317(4) 0.6699(2) 0.0703(13) Uani 1 1 d . U . . .
H36A H 0.472996 -0.011521 0.672208 0.105 Uiso 1 1 calc R U . . .
H36B H 0.432716 -0.016971 0.663144 0.105 Uiso 1 1 calc R U . . .
H36C H 0.454561 0.071204 0.705907 0.105 Uiso 1 1 calc R U . . .
C37 C 0.36872(9) 0.1308(3) 0.61594(14) 0.0408(7) Uani 1 1 d . U . . .
C38 C 0.33626(9) 0.1971(3) 0.59083(17) 0.0491(8) Uani 1 1 d . U . . .
H38A H 0.316322 0.151453 0.589631 0.074 Uiso 1 1 calc R U . . .
H38B H 0.336052 0.220844 0.552052 0.074 Uiso 1 1 calc R U . . .
H38C H 0.335747 0.261350 0.614811 0.074 Uiso 1 1 calc R U . . .
C39 C 0.36514(11) 0.0266(3) 0.57890(16) 0.0520(9) Uani 1 1 d . U . . .
H39A H 0.343653 -0.009841 0.578555 0.078 Uiso 1 1 calc R U . . .
H39B H 0.384057 -0.023057 0.594828 0.078 Uiso 1 1 calc R U . . .
H39C H 0.365449 0.046437 0.539794 0.078 Uiso 1 1 calc R U . . .
C40 C 0.36790(11) 0.0948(4) 0.67624(15) 0.0546(10) Uani 1 1 d . U . . .
H40A H 0.347330 0.051912 0.674368 0.082 Uiso 1 1 calc R U . . .
H40B H 0.367918 0.159529 0.700140 0.082 Uiso 1 1 calc R U . . .
H40C H 0.387935 0.050106 0.692777 0.082 Uiso 1 1 calc R U . . .
O2 O 0.4248(4) 0.7027(12) 0.4644(6) 0.070(3) Uani 0.349(10) 1 d D U P B 1
O3 O 0.3930(3) 0.6754(11) 0.5542(7) 0.061(3) Uani 0.349(10) 1 d D U P B 1
C50 C 0.4531(4) 0.6762(14) 0.4448(8) 0.082(4) Uani 0.349(10) 1 d D U P B 1
H50A H 0.458628 0.598760 0.452349 0.123 Uiso 0.349(10) 1 calc R U P B 1
H50B H 0.472411 0.721145 0.464698 0.123 Uiso 0.349(10) 1 calc R U P B 1
H50C H 0.448233 0.690021 0.403676 0.123 Uiso 0.349(10) 1 calc R U P B 1
C51 C 0.4308(5) 0.7706(16) 0.5110(7) 0.078(3) Uani 0.349(10) 1 d D U P B 1
H51A H 0.418895 0.840150 0.498167 0.093 Uiso 0.349(10) 1 calc R U P B 1
H51B H 0.455396 0.787105 0.521415 0.093 Uiso 0.349(10) 1 calc R U P B 1
C52 C 0.4220(4) 0.7394(16) 0.5621(8) 0.078(3) Uani 0.349(10) 1 d D U P B 1
H52A H 0.441344 0.698635 0.586430 0.094 Uiso 0.349(10) 1 calc R U P B 1
H52B H 0.418799 0.806436 0.582978 0.094 Uiso 0.349(10) 1 calc R U P B 1
C53 C 0.3789(6) 0.6625(18) 0.5999(9) 0.073(5) Uani 0.349(10) 1 d D U P B 1
H53A H 0.396500 0.639707 0.633549 0.109 Uiso 0.349(10) 1 calc R U P B 1
H53B H 0.361107 0.606553 0.590747 0.109 Uiso 0.349(10) 1 calc R U P B 1
H53C H 0.369018 0.731951 0.607860 0.109 Uiso 0.349(10) 1 calc R U P B 1
O2D O 0.42335(17) 0.6863(6) 0.4407(3) 0.0606(15) Uani 0.651(10) 1 d D U P B 2
O3D O 0.4037(2) 0.6595(5) 0.5421(3) 0.0592(16) Uani 0.651(10) 1 d D U P B 2
C50D C 0.4422(2) 0.6513(6) 0.4007(4) 0.073(2) Uani 0.651(10) 1 d D U P B 2
H50D H 0.454207 0.713897 0.389834 0.110 Uiso 0.651(10) 1 calc R U P B 2
H50E H 0.426467 0.621095 0.366549 0.110 Uiso 0.651(10) 1 calc R U P B 2
H50F H 0.458598 0.595090 0.418445 0.110 Uiso 0.651(10) 1 calc R U P B 2
C51D C 0.4447(2) 0.7129(6) 0.4950(3) 0.068(2) Uani 0.651(10) 1 d D U P B 2
H51C H 0.459981 0.773482 0.490537 0.081 Uiso 0.651(10) 1 calc R U P B 2
H51D H 0.459025 0.648817 0.510049 0.081 Uiso 0.651(10) 1 calc R U P B 2
C52D C 0.4260(2) 0.7448(7) 0.5357(4) 0.074(2) Uani 0.651(10) 1 d D U P B 2
H52C H 0.441980 0.760762 0.572969 0.089 Uiso 0.651(10) 1 calc R U P B 2
H52D H 0.412829 0.811955 0.522261 0.089 Uiso 0.651(10) 1 calc R U P B 2
C53D C 0.3915(3) 0.6713(10) 0.5913(5) 0.072(3) Uani 0.651(10) 1 d D U P B 2
H53D H 0.410674 0.674318 0.625169 0.108 Uiso 0.651(10) 1 calc R U P B 2
H53E H 0.376983 0.608850 0.594473 0.108 Uiso 0.651(10) 1 calc R U P B 2
H53F H 0.378277 0.738979 0.588559 0.108 Uiso 0.651(10) 1 calc R U P B 2
Si3 Si 0.41883(3) 0.22687(10) 0.35208(5) 0.0501(3) Uani 1 1 d . U . . .
C41 C 0.39173(12) 0.2007(6) 0.2779(2) 0.0880(18) Uani 1 1 d . U . . .
H41A H 0.406142 0.176792 0.253283 0.132 Uiso 1 1 calc R U . . .
H41B H 0.379854 0.268001 0.262509 0.132 Uiso 1 1 calc R U . . .
H41C H 0.375085 0.143507 0.279263 0.132 Uiso 1 1 calc R U . . .
C42 C 0.43214(10) 0.0824(3) 0.38060(18) 0.0538(9) Uani 1 1 d . U . . .
C43 C 0.40363(11) 0.0353(3) 0.4037(2) 0.0604(10) Uani 1 1 d . U . . .
H43A H 0.409039 -0.040373 0.415947 0.091 Uiso 1 1 calc R U . . .
H43B H 0.382345 0.037094 0.373781 0.091 Uiso 1 1 calc R U . . .
H43C H 0.401162 0.079010 0.436416 0.091 Uiso 1 1 calc R U . . .
C44 C 0.43837(13) 0.0047(5) 0.3345(2) 0.0786(14) Uani 1 1 d . U . . .
H44A H 0.447264 -0.064984 0.352042 0.118 Uiso 1 1 calc R U . . .
H44B H 0.454859 0.037552 0.316097 0.118 Uiso 1 1 calc R U . . .
H44C H 0.416969 -0.008155 0.305791 0.118 Uiso 1 1 calc R U . . .
C45 C 0.46451(11) 0.0854(4) 0.42933(18) 0.0569(9) Uani 1 1 d . U . . .
H45A H 0.466603 0.017011 0.451033 0.085 Uiso 1 1 calc R U . . .
H45B H 0.463389 0.147048 0.454656 0.085 Uiso 1 1 calc R U . . .
H45C H 0.484264 0.094101 0.413491 0.085 Uiso 1 1 calc R U . . .
C46 C 0.45612(11) 0.3158(4) 0.34185(19) 0.0648(11) Uani 1 1 d . U . . .
C47 C 0.44043(15) 0.4147(5) 0.3083(3) 0.0957(19) Uani 1 1 d . U . . .
H47A H 0.458401 0.462609 0.301911 0.144 Uiso 1 1 calc R U . . .
H47B H 0.426781 0.454448 0.329797 0.144 Uiso 1 1 calc R U . . .
H47C H 0.425893 0.391418 0.271481 0.144 Uiso 1 1 calc R U . . .
C48 C 0.47797(15) 0.2566(6) 0.3072(3) 0.0974(19) Uani 1 1 d . U . . .
H48A H 0.494384 0.308132 0.298451 0.146 Uiso 1 1 calc R U . . .
H48B H 0.463257 0.228555 0.271581 0.146 Uiso 1 1 calc R U . . .
H48C H 0.490105 0.195725 0.329746 0.146 Uiso 1 1 calc R U . . .
C49 C 0.47992(12) 0.3530(4) 0.3984(2) 0.0732(12) Uani 1 1 d . U . . .
H49A H 0.498765 0.394915 0.390565 0.110 Uiso 1 1 calc R U . . .
H49B H 0.488871 0.288795 0.421528 0.110 Uiso 1 1 calc R U . . .
H49C H 0.467360 0.398961 0.419129 0.110 Uiso 1 1 calc R U . . .
C22_2 C 0.3027(5) 0.2533(11) 0.2420(7) 0.0308(19) Uani 0.599(11) 1 d D U P C 1
C26_2 C 0.2967(2) 0.3545(8) 0.2036(4) 0.0385(19) Uani 0.599(11) 1 d D U P C 1
H26_2 H 0.281217 0.398387 0.221144 0.046 Uiso 0.599(11) 1 calc R U P C 1
C27_2 C 0.32665(19) 0.4272(6) 0.2128(3) 0.066(3) Uani 0.599(11) 1 d D U P C 1
H27A_2 H 0.320090 0.496488 0.192716 0.099 Uiso 0.599(11) 1 calc R U P C 1
H27B_2 H 0.344296 0.391914 0.197953 0.099 Uiso 0.599(11) 1 calc R U P C 1
H27C_2 H 0.335417 0.441203 0.253721 0.099 Uiso 0.599(11) 1 calc R U P C 1
C28_2 C 0.2753(5) 0.336(2) 0.1463(8) 0.065(5) Uani 0.599(11) 1 d D U P C 1
H28A_2 H 0.271088 0.406320 0.125959 0.098 Uiso 0.599(11) 1 calc R U P C 1
H28B_2 H 0.253638 0.304515 0.148848 0.098 Uiso 0.599(11) 1 calc R U P C 1
H28C_2 H 0.286733 0.286375 0.125664 0.098 Uiso 0.599(11) 1 calc R U P C 1
C22_3 C 0.3066(9) 0.2475(18) 0.2397(10) 0.034(3) Uani 0.401(11) 1 d D U P C 2
C26_3 C 0.3068(4) 0.3403(14) 0.1975(7) 0.042(3) Uani 0.401(11) 1 d D U P C 2
H26_3 H 0.307961 0.408370 0.220831 0.051 Uiso 0.401(11) 1 calc R U P C 2
C27_3 C 0.3305(3) 0.3527(12) 0.1701(6) 0.074(4) Uani 0.401(11) 1 d D U P C 2
H27A_3 H 0.352820 0.345091 0.196893 0.111 Uiso 0.401(11) 1 calc R U P C 2
H27B_3 H 0.328484 0.425457 0.152607 0.111 Uiso 0.401(11) 1 calc R U P C 2
H27C_3 H 0.327788 0.296850 0.140248 0.111 Uiso 0.401(11) 1 calc R U P C 2
C28_3 C 0.2692(7) 0.342(4) 0.1549(11) 0.048(4) Uani 0.401(11) 1 d D U P C 2
H28A_3 H 0.267651 0.402072 0.127416 0.071 Uiso 0.401(11) 1 calc R U P C 2
H28B_3 H 0.252361 0.353306 0.177022 0.071 Uiso 0.401(11) 1 calc R U P C 2
H28C_3 H 0.264805 0.272574 0.134367 0.071 Uiso 0.401(11) 1 calc R U P C 2

loop_
_atom_site_aniso_label
_atom_site_aniso_U_11
_atom_site_aniso_U_22
_atom_site_aniso_U_33
_atom_site_aniso_U_23
_atom_site_aniso_U_13
_atom_site_aniso_U_12
Si1 0.0381(5) 0.0361(5) 0.0321(4) 0.0056(3) 0.0077(4) -0.0031(3)
Si2 0.0383(5) 0.0284(4) 0.0284(4) 0.0030(3) 0.0119(3) 0.0048(3)
Al1 0.0295(5) 0.0374(5) 0.0372(5) 0.0096(4) 0.0108(4) 0.0045(4)
Na1 0.0411(7) 0.0543(8) 0.0503(8) 0.0062(6) -0.0003(6) -0.0069(6)
O1 0.0408(12) 0.0551(14) 0.0385(12) 0.0149(10) 0.0026(10) -0.0131(10)
N1 0.0306(11) 0.0243(11) 0.0292(11) 0.0022(9) 0.0086(9) 0.0008(9)
N2 0.0294(12) 0.0237(11) 0.0440(14) -0.0066(10) 0.0024(10) 0.0034(9)
N3 0.0294(12) 0.0210(11) 0.0420(13) -0.0050(10) -0.0001(10) 0.0000(9)
C1 0.0403(17) 0.0502(19) 0.0373(16) 0.0113(14) 0.0067(14) -0.0048(14)
C2 0.0301(12) 0.0207(12) 0.0299(13) -0.0012(10) 0.0076(10) -0.0003(10)
C3 0.0290(14) 0.0295(15) 0.068(2) -0.0060(14) -0.0034(14) 0.0066(12)
C4 0.0314(15) 0.0280(14) 0.065(2) -0.0063(14) -0.0083(14) 0.0028(12)
C5 0.0303(13) 0.0210(12) 0.0371(14) -0.0028(10) 0.0064(11) 0.0033(10)
C6 0.0334(14) 0.0269(13) 0.0302(13) 0.0021(10) 0.0057(11) 0.0029(11)
C7 0.0424(17) 0.0253(14) 0.0372(15) 0.0003(11) 0.0060(13) -0.0017(12)
C8 0.0553(19) 0.0281(14) 0.0374(16) -0.0072(12) 0.0082(14) 0.0040(13)
C9 0.060(2) 0.0345(15) 0.0401(17) -0.0001(13) 0.0236(15) 0.0084(14)
C10 0.0420(16) 0.0267(14) 0.0451(16) 0.0025(12) 0.0186(13) 0.0050(12)
C11 0.0472(17) 0.0415(17) 0.0289(14) 0.0014(13) 0.0079(13) 0.0008(13)
C12 0.065(2) 0.0450(19) 0.0332(17) 0.0057(14) -0.0008(15) 0.0049(17)
C13 0.068(2) 0.076(3) 0.042(2) 0.0061(19) 0.0190(18) -0.017(2)
C14 0.056(2) 0.0372(18) 0.072(2) 0.0082(16) 0.0340(18) -0.0006(15)
C15 0.051(2) 0.065(3) 0.092(3) 0.025(2) 0.034(2) 0.0044(19)
C16 0.064(3) 0.059(3) 0.109(4) 0.045(3) 0.043(2) 0.015(2)
C17 0.0272(13) 0.0213(12) 0.0317(13) -0.0028(10) 0.0011(11) -0.0016(10)
C18 0.0270(13) 0.0248(12) 0.0298(13) -0.0024(10) 0.0050(11) -0.0020(10)
C19 0.0342(15) 0.0245(13) 0.0317(14) 0.0009(11) 0.0052(11) 0.0020(11)
C20 0.0374(15) 0.0293(14) 0.0345(14) -0.0084(11) 0.0062(12) -0.0015(12)
C21 0.0450(17) 0.0369(15) 0.0268(14) -0.0053(11) 0.0063(12) -0.0098(13)
C23 0.0458(17) 0.0324(15) 0.0352(15) -0.0034(12) 0.0177(13) -0.0059(13)
C24 0.055(2) 0.054(2) 0.072(3) 0.0015(19) 0.037(2) 0.0010(17)
C25 0.056(2) 0.0436(18) 0.0318(16) 0.0029(13) 0.0137(14) -0.0088(15)
C29 0.062(2) 0.0468(19) 0.0445(18) -0.0111(15) 0.0164(16) -0.0070(15)
C30 0.081(3) 0.068(3) 0.0419(19) -0.0108(18) 0.0079(19) -0.018(2)
C31 0.075(3) 0.047(2) 0.062(2) -0.0152(18) 0.028(2) -0.0003(18)
C32 0.067(2) 0.048(2) 0.052(2) -0.0134(17) 0.0164(19) -0.0138(18)
C33 0.054(2) 0.049(2) 0.054(2) 0.0069(15) 0.0164(17) 0.0155(15)
C34 0.046(2) 0.079(3) 0.089(3) 0.006(3) 0.020(2) 0.0098(19)
C35 0.067(3) 0.051(2) 0.062(2) -0.0006(17) 0.027(2) 0.0220(19)
C36 0.081(3) 0.068(3) 0.062(3) 0.024(2) 0.018(2) 0.036(2)
C37 0.0505(18) 0.0394(16) 0.0340(15) 0.0005(13) 0.0136(14) -0.0019(13)
C38 0.0453(19) 0.047(2) 0.056(2) -0.0032(16) 0.0140(16) 0.0009(15)
C39 0.065(2) 0.0454(19) 0.0447(19) -0.0063(15) 0.0121(17) -0.0044(17)
C40 0.070(3) 0.061(2) 0.0368(17) 0.0015(16) 0.0207(17) -0.0165(19)
O2 0.062(5) 0.074(5) 0.072(6) -0.007(5) 0.014(5) -0.026(4)
O3 0.063(5) 0.062(5) 0.055(5) 0.001(4) 0.007(4) 0.007(4)
C50 0.074(8) 0.086(9) 0.092(10) -0.005(8) 0.032(7) -0.024(6)
C51 0.071(7) 0.082(7) 0.075(6) -0.013(5) 0.008(5) -0.023(6)
C52 0.085(6) 0.068(6) 0.078(7) -0.004(6) 0.014(6) -0.011(5)
C53 0.096(12) 0.055(8) 0.071(8) 0.011(6) 0.029(8) 0.013(8)
O2D 0.056(3) 0.059(3) 0.061(3) 0.004(3) 0.003(2) -0.014(2)
O3D 0.085(4) 0.038(2) 0.050(3) -0.0046(19) 0.008(3) -0.003(3)
C50D 0.077(5) 0.053(4) 0.100(6) 0.018(4) 0.041(4) -0.006(3)
C51D 0.058(4) 0.052(4) 0.075(4) 0.001(3) -0.018(3) -0.017(3)
C52D 0.088(4) 0.055(4) 0.064(5) 0.002(4) -0.011(4) -0.022(3)
C53D 0.085(7) 0.072(5) 0.054(5) -0.004(4) 0.009(4) 0.017(5)
Si3 0.0367(5) 0.0692(7) 0.0463(6) 0.0051(5) 0.0143(4) 0.0122(4)
C41 0.053(3) 0.155(5) 0.047(2) -0.019(3) -0.0043(19) 0.026(3)
C42 0.0513(19) 0.054(2) 0.060(2) -0.0125(17) 0.0205(16) 0.0091(16)
C43 0.056(2) 0.048(2) 0.079(3) -0.015(2) 0.020(2) -0.0006(17)
C44 0.075(3) 0.086(3) 0.076(3) -0.030(3) 0.022(2) 0.019(3)
C45 0.057(2) 0.057(2) 0.060(2) 0.0046(18) 0.0199(17) 0.0138(18)
C46 0.050(2) 0.093(3) 0.059(2) 0.026(2) 0.0286(17) 0.0078(19)
C47 0.084(4) 0.110(4) 0.103(4) 0.058(4) 0.040(3) 0.008(3)
C48 0.074(3) 0.146(5) 0.092(4) 0.025(4) 0.057(3) 0.016(3)
C49 0.053(2) 0.074(3) 0.094(3) 0.020(2) 0.021(2) -0.005(2)
C22_2 0.034(5) 0.025(2) 0.030(2) 0.001(2) 0.002(3) -0.008(3)
C26_2 0.041(4) 0.034(3) 0.035(3) 0.010(3) 0.000(3) -0.007(3)
C27_2 0.060(4) 0.069(5) 0.060(4) 0.034(4) -0.004(3) -0.029(3)
C28_2 0.088(11) 0.048(8) 0.042(5) 0.016(5) -0.017(6) -0.017(8)
C22_3 0.036(7) 0.033(3) 0.028(3) -0.001(3) 0.003(4) -0.008(4)
C26_3 0.051(5) 0.039(5) 0.032(4) 0.005(4) 0.001(4) -0.012(5)
C27_3 0.063(6) 0.091(9) 0.070(7) 0.035(6) 0.021(5) -0.007(5)
C28_3 0.052(6) 0.042(7) 0.042(8) 0.010(7) 0.002(5) 0.002(5)

loop_
_atom_type_symbol
_atom_type_description
_atom_type_scat_dispersion_real
_atom_type_scat_dispersion_imag
_atom_type_scat_source
C C 0.0033 0.0016 'International Tables Vol C Tables 4.2.6.8 and 6.1.1.4'
H H 0.0000 0.0000 'International Tables Vol C Tables 4.2.6.8 and 6.1.1.4'
N N 0.0061 0.0033 'International Tables Vol C Tables 4.2.6.8 and 6.1.1.4'
O O 0.0106 0.0060 'International Tables Vol C Tables 4.2.6.8 and 6.1.1.4'
Na Na 0.0362 0.0249 'International Tables Vol C Tables 4.2.6.8 and 6.1.1.4'
Si Si 0.0817 0.0704 'International Tables Vol C Tables 4.2.6.8 and 6.1.1.4'
Al Al 0.0645 0.0514 'International Tables Vol C Tables 4.2.6.8 and 6.1.1.4'

loop_
_geom_angle_atom_site_label_1
_geom_angle_atom_site_label_2
_geom_angle_atom_site_label_3
_geom_angle
_geom_angle_site_symmetry_1
_geom_angle_site_symmetry_3
_geom_angle_publ_flag
C1 Si1 Si2 113.59(12) . . ?
C1 Si1 Al1 68.44(12) . . ?
Si2 Si1 Al1 165.04(5) . . ?
C33 Si2 C29 110.78(18) . . ?
C33 Si2 C37 110.68(17) . . ?
C29 Si2 C37 110.42(16) . . ?
C33 Si2 Si1 110.07(12) . . ?
C29 Si2 Si1 110.48(13) . . ?
C37 Si2 Si1 104.24(11) . . ?
N1 Al1 O1 103.33(12) . . ?
N1 Al1 Si3 122.95(9) . . ?
O1 Al1 Si3 106.43(9) . . ?
N1 Al1 Si1 112.41(9) . . ?
O1 Al1 Si1 72.97(8) . . ?
Si3 Al1 Si1 122.35(5) . . ?
N1 Al1 Na1 59.44(8) . . ?
O1 Al1 Na1 46.36(9) . . ?
Si3 Al1 Na1 142.38(5) . . ?
Si1 Al1 Na1 79.15(4) . . ?
O1 Na1 O3D 107.1(2) . . ?
O1 Na1 O2D 84.31(18) . . ?
O3D Na1 O2D 72.6(2) . . ?
O1 Na1 O2 90.0(3) . . ?
O1 Na1 O3 117.1(3) . . ?
O2 Na1 O3 67.9(4) . . ?
O1 Na1 N1 71.24(9) . . ?
O3D Na1 N1 165.14(19) . . ?
O2D Na1 N1 121.20(17) . . ?
O2 Na1 N1 135.3(3) . . ?
O3 Na1 N1 156.8(3) . . ?
O1 Na1 C1 29.06(9) . . ?
O3D Na1 C1 87.0(2) . . ?
O2D Na1 C1 98.09(18) . . ?
O2 Na1 C1 97.2(4) . . ?
O3 Na1 C1 93.9(3) . . ?
N1 Na1 C1 85.53(10) . . ?
O1 Na1 C5 135.15(10) . . ?
O3D Na1 C5 117.3(2) . . ?
O2D Na1 C5 114.30(18) . . ?
O2 Na1 C5 118.2(4) . . ?
O3 Na1 C5 106.1(3) . . ?
N1 Na1 C5 64.20(8) . . ?
C1 Na1 C5 143.66(11) . . ?
O1 Na1 C6 138.48(10) . . ?
O3D Na1 C6 108.7(2) . . ?
O2D Na1 C6 86.83(17) . . ?
O2 Na1 C6 91.1(4) . . ?
O3 Na1 C6 101.5(3) . . ?
N1 Na1 C6 79.22(8) . . ?
C1 Na1 C6 164.32(11) . . ?
C5 Na1 C6 27.53(8) . . ?
O1 Na1 Al1 36.57(7) . . ?
O3D Na1 Al1 137.43(19) . . ?
O2D Na1 Al1 111.42(18) . . ?
O2 Na1 Al1 121.6(3) . . ?
O3 Na1 Al1 142.4(3) . . ?
N1 Na1 Al1 36.09(6) . . ?
C1 Na1 Al1 50.54(8) . . ?
C5 Na1 Al1 99.99(7) . . ?
C6 Na1 Al1 113.80(7) . . ?
O1 Na1 C51D 84.41(18) . . ?
O3D Na1 C51D 48.6(2) . . ?
O2D Na1 C51D 26.16(19) . . ?
N1 Na1 C51D 143.20(19) . . ?
C1 Na1 C51D 85.97(17) . . ?
C5 Na1 C51D 130.29(16) . . ?
C6 Na1 C51D 104.09(16) . . ?
Al1 Na1 C51D 119.62(18) . . ?
C1 O1 Al1 101.8(2) . . ?
C1 O1 Na1 99.8(2) . . ?
Al1 O1 Na1 97.07(11) . . ?
C2 N1 Al1 154.3(2) . . ?
C2 N1 Na1 119.11(19) . . ?
Al1 N1 Na1 84.47(10) . . ?
C3 N2 C2 111.3(2) . . ?
C3 N2 C5 122.5(2) . . ?
C2 N2 C5 124.9(2) . . ?
C4 N3 C2 111.1(2) . . ?
C4 N3 C17 121.8(2) . . ?
C2 N3 C17 127.1(2) . . ?
O1 C1 Si1 114.6(2) . . ?
O1 C1 Na1 51.13(17) . . ?
Si1 C1 Na1 100.41(15) . . ?
O1 C1 H1 120(3) . . ?
Si1 C1 H1 125(3) . . ?
Na1 C1 H1 115(3) . . ?
N1 C2 N3 132.6(3) . . ?
N1 C2 N2 125.8(3) . . ?
N3 C2 N2 101.6(2) . . ?
C4 C3 N2 108.0(3) . . ?
C4 C3 H3 126.0 . . ?
N2 C3 H3 126.0 . . ?
C3 C4 N3 107.9(3) . . ?
C3 C4 H4 126.0 . . ?
N3 C4 H4 126.0 . . ?
C10 C5 C6 122.5(3) . . ?
C10 C5 N2 118.9(3) . . ?
C6 C5 N2 118.5(3) . . ?
C10 C5 Na1 90.62(19) . . ?
C6 C5 Na1 77.93(17) . . ?
N2 C5 Na1 105.35(17) . . ?
C7 C6 C5 117.5(3) . . ?
C7 C6 C11 122.1(3) . . ?
C5 C6 C11 120.4(3) . . ?
C7 C6 Na1 91.14(19) . . ?
C5 C6 Na1 74.54(16) . . ?
C11 C6 Na1 104.80(19) . . ?
C8 C7 C6 120.8(3) . . ?
C8 C7 H7 119.6 . . ?
C6 C7 H7 119.6 . . ?
C9 C8 C7 120.6(3) . . ?
C9 C8 H8 119.7 . . ?
C7 C8 H8 119.7 . . ?
C8 C9 C10 120.9(3) . . ?
C8 C9 H9 119.5 . . ?
C10 C9 H9 119.5 . . ?
C5 C10 C9 117.7(3) . . ?
C5 C10 C14 121.8(3) . . ?
C9 C10 C14 120.5(3) . . ?
C6 C11 C13 113.0(3) . . ?
C6 C11 C12 111.4(3) . . ?
C13 C11 C12 108.8(3) . . ?
C6 C11 H11 107.8 . . ?
C13 C11 H11 107.8 . . ?
C12 C11 H11 107.8 . . ?
C11 C12 H12A 109.5 . . ?
C11 C12 H12B 109.5 . . ?
H12A C12 H12B 109.5 . . ?
C11 C12 H12C 109.5 . . ?
H12A C12 H12C 109.5 . . ?
H12B C12 H12C 109.5 . . ?
C11 C13 H13A 109.5 . . ?
C11 C13 H13B 109.5 . . ?
H13A C13 H13B 109.5 . . ?
C11 C13 H13C 109.5 . . ?
H13A C13 H13C 109.5 . . ?
H13B C13 H13C 109.5 . . ?
C10 C14 C16 111.3(3) . . ?
C10 C14 C15 111.2(3) . . ?
C16 C14 C15 110.7(3) . . ?
C10 C14 H14 107.8 . . ?
C16 C14 H14 107.8 . . ?
C15 C14 H14 107.8 . . ?
C14 C15 H15A 109.5 . . ?
C14 C15 H15B 109.5 . . ?
H15A C15 H15B 109.5 . . ?
C14 C15 H15C 109.5 . . ?
H15A C15 H15C 109.5 . . ?
H15B C15 H15C 109.5 . . ?
C14 C16 H16A 109.5 . . ?
C14 C16 H16B 109.5 . . ?
H16A C16 H16B 109.5 . . ?
C14 C16 H16C 109.5 . . ?
H16A C16 H16C 109.5 . . ?
H16B C16 H16C 109.5 . . ?
C22_2 C17 C18 124.0(6) . . ?
C22_2 C17 N3 117.2(6) . . ?
C18 C17 N3 118.4(3) . . ?
C18 C17 C22_3 121.0(9) . . ?
N3 C17 C22_3 120.6(9) . . ?
C19 C18 C17 117.6(3) . . ?
C19 C18 C23 121.4(3) . . ?
C17 C18 C23 120.9(3) . . ?
C20 C19 C18 120.7(3) . . ?
C20 C19 H19 119.7 . . ?
C18 C19 H19 119.7 . . ?
C21 C20 C19 120.3(3) . . ?
C21 C20 H20 119.8 . . ?
C19 C20 H20 119.8 . . ?
C22_3 C21 C20 122.9(9) . . ?
C20 C21 C22_2 120.3(5) . . ?
C20 C21 H21 119.9 . . ?
C22_2 C21 H21 119.9 . . ?
C18 C23 C25 113.2(3) . . ?
C18 C23 C24 110.4(3) . . ?
C25 C23 C24 109.4(3) . . ?
C18 C23 H23 107.9 . . ?
C25 C23 H23 107.9 . . ?
C24 C23 H23 107.9 . . ?
C23 C24 H24A 109.5 . . ?
C23 C24 H24B 109.5 . . ?
H24A C24 H24B 109.5 . . ?
C23 C24 H24C 109.5 . . ?
H24A C24 H24C 109.5 . . ?
H24B C24 H24C 109.5 . . ?
C23 C25 H25A 109.5 . . ?
C23 C25 H25B 109.5 . . ?
H25A C25 H25B 109.5 . . ?
C23 C25 H25C 109.5 . . ?
H25A C25 H25C 109.5 . . ?
H25B C25 H25C 109.5 . . ?
C32 C29 C31 105.7(3) . . ?
C32 C29 C30 108.0(3) . . ?
C31 C29 C30 108.6(3) . . ?
C32 C29 Si2 111.2(3) . . ?
C31 C29 Si2 110.9(3) . . ?
C30 C29 Si2 112.3(3) . . ?
C29 C30 H30A 109.5 . . ?
C29 C30 H30B 109.5 . . ?
H30A C30 H30B 109.5 . . ?
C29 C30 H30C 109.5 . . ?
H30A C30 H30C 109.5 . . ?
H30B C30 H30C 109.5 . . ?
C29 C31 H31A 109.5 . . ?
C29 C31 H31B 109.5 . . ?
H31A C31 H31B 109.5 . . ?
C29 C31 H31C 109.5 . . ?
H31A C31 H31C 109.5 . . ?
H31B C31 H31C 109.5 . . ?
C29 C32 H32A 109.5 . . ?
C29 C32 H32B 109.5 . . ?
H32A C32 H32B 109.5 . . ?
C29 C32 H32C 109.5 . . ?
H32A C32 H32C 109.5 . . ?
H32B C32 H32C 109.5 . . ?
C35 C33 C36 107.0(3) . . ?
C35 C33 C34 105.1(4) . . ?
C36 C33 C34 110.1(4) . . ?
C35 C33 Si2 110.5(3) . . ?
C36 C33 Si2 114.8(3) . . ?
C34 C33 Si2 109.0(3) . . ?
C33 C34 H34A 109.5 . . ?
C33 C34 H34B 109.5 . . ?
H34A C34 H34B 109.5 . . ?
C33 C34 H34C 109.5 . . ?
H34A C34 H34C 109.5 . . ?
H34B C34 H34C 109.5 . . ?
C33 C35 H35A 109.5 . . ?
C33 C35 H35B 109.5 . . ?
H35A C35 H35B 109.5 . . ?
C33 C35 H35C 109.5 . . ?
H35A C35 H35C 109.5 . . ?
H35B C35 H35C 109.5 . . ?
C33 C36 H36A 109.5 . . ?
C33 C36 H36B 109.5 . . ?
H36A C36 H36B 109.5 . . ?
C33 C36 H36C 109.5 . . ?
H36A C36 H36C 109.5 . . ?
H36B C36 H36C 109.5 . . ?
C40 C37 C38 107.7(3) . . ?
C40 C37 C39 107.1(3) . . ?
C38 C37 C39 105.1(3) . . ?
C40 C37 Si2 114.3(2) . . ?
C38 C37 Si2 111.5(2) . . ?
C39 C37 Si2 110.6(2) . . ?
C37 C38 H38A 109.5 . . ?
C37 C38 H38B 109.5 . . ?
H38A C38 H38B 109.5 . . ?
C37 C38 H38C 109.5 . . ?
H38A C38 H38C 109.5 . . ?
H38B C38 H38C 109.5 . . ?
C37 C39 H39A 109.5 . . ?
C37 C39 H39B 109.5 . . ?
H39A C39 H39B 109.5 . . ?
C37 C39 H39C 109.5 . . ?
H39A C39 H39C 109.5 . . ?
H39B C39 H39C 109.5 . . ?
C37 C40 H40A 109.5 . . ?
C37 C40 H40B 109.5 . . ?
H40A C40 H40B 109.5 . . ?
C37 C40 H40C 109.5 . . ?
H40A C40 H40C 109.5 . . ?
H40B C40 H40C 109.5 . . ?
C51 O2 C50 115.5(15) . . ?
C51 O2 Na1 115.7(10) . . ?
C50 O2 Na1 118.6(10) . . ?
C53 O3 C52 117.9(15) . . ?
C53 O3 Na1 128.4(12) . . ?
C52 O3 Na1 112.2(10) . . ?
O2 C50 H50A 109.5 . . ?
O2 C50 H50B 109.5 . . ?
H50A C50 H50B 109.5 . . ?
O2 C50 H50C 109.5 . . ?
H50A C50 H50C 109.5 . . ?
H50B C50 H50C 109.5 . . ?
O2 C51 C52 121.4(15) . . ?
O2 C51 H51A 107.0 . . ?
C52 C51 H51A 107.0 . . ?
O2 C51 H51B 107.0 . . ?
C52 C51 H51B 107.0 . . ?
H51A C51 H51B 106.7 . . ?
O3 C52 C51 115.1(15) . . ?
O3 C52 H52A 108.5 . . ?
C51 C52 H52A 108.5 . . ?
O3 C52 H52B 108.5 . . ?
C51 C52 H52B 108.5 . . ?
H52A C52 H52B 107.5 . . ?
O3 C53 H53A 109.5 . . ?
O3 C53 H53B 109.5 . . ?
H53A C53 H53B 109.5 . . ?
O3 C53 H53C 109.5 . . ?
H53A C53 H53C 109.5 . . ?
H53B C53 H53C 109.5 . . ?
C51D O2D C50D 112.6(7) . . ?
C51D O2D Na1 105.2(5) . . ?
C50D O2D Na1 117.9(4) . . ?
C53D O3D C52D 112.9(7) . . ?
C53D O3D Na1 129.6(6) . . ?
C52D O3D Na1 114.2(5) . . ?
O2D C50D H50D 109.5 . . ?
O2D C50D H50E 109.5 . . ?
H50D C50D H50E 109.5 . . ?
O2D C50D H50F 109.5 . . ?
H50D C50D H50F 109.5 . . ?
H50E C50D H50F 109.5 . . ?
O2D C51D C52D 112.8(7) . . ?
O2D C51D Na1 48.6(4) . . ?
C52D C51D Na1 78.4(4) . . ?
O2D C51D H51C 109.0 . . ?
C52D C51D H51C 109.0 . . ?
Na1 C51D H51C 156.0 . . ?
O2D C51D H51D 109.0 . . ?
C52D C51D H51D 109.0 . . ?
Na1 C51D H51D 90.3 . . ?
H51C C51D H51D 107.8 . . ?
O3D C52D C51D 109.8(7) . . ?
O3D C52D H52C 109.7 . . ?
C51D C52D H52C 109.7 . . ?
O3D C52D H52D 109.7 . . ?
C51D C52D H52D 109.7 . . ?
H52C C52D H52D 108.2 . . ?
O3D C53D H53D 109.5 . . ?
O3D C53D H53E 109.5 . . ?
H53D C53D H53E 109.5 . . ?
O3D C53D H53F 109.5 . . ?
H53D C53D H53F 109.5 . . ?
H53E C53D H53F 109.5 . . ?
C41 Si3 C42 103.3(3) . . ?
C41 Si3 C46 105.3(3) . . ?
C42 Si3 C46 113.79(19) . . ?
C41 Si3 Al1 112.85(16) . . ?
C42 Si3 Al1 113.60(12) . . ?
C46 Si3 Al1 107.76(16) . . ?
Si3 C41 H41A 109.5 . . ?
Si3 C41 H41B 109.5 . . ?
H41A C41 H41B 109.5 . . ?
Si3 C41 H41C 109.5 . . ?
H41A C41 H41C 109.5 . . ?
H41B C41 H41C 109.5 . . ?
C43 C42 C45 108.3(4) . . ?
C43 C42 C44 108.3(4) . . ?
C45 C42 C44 107.9(3) . . ?
C43 C42 Si3 107.9(3) . . ?
C45 C42 Si3 111.3(3) . . ?
C44 C42 Si3 113.0(3) . . ?
C42 C43 H43A 109.5 . . ?
C42 C43 H43B 109.5 . . ?
H43A C43 H43B 109.5 . . ?
C42 C43 H43C 109.5 . . ?
H43A C43 H43C 109.5 . . ?
H43B C43 H43C 109.5 . . ?
C42 C44 H44A 109.5 . . ?
C42 C44 H44B 109.5 . . ?
H44A C44 H44B 109.5 . . ?
C42 C44 H44C 109.5 . . ?
H44A C44 H44C 109.5 . . ?
H44B C44 H44C 109.5 . . ?
C42 C45 H45A 109.5 . . ?
C42 C45 H45B 109.5 . . ?
H45A C45 H45B 109.5 . . ?
C42 C45 H45C 109.5 . . ?
H45A C45 H45C 109.5 . . ?
H45B C45 H45C 109.5 . . ?
C47 C46 C49 109.2(5) . . ?
C47 C46 C48 108.0(4) . . ?
C49 C46 C48 107.5(4) . . ?
C47 C46 Si3 106.3(3) . . ?
C49 C46 Si3 113.1(3) . . ?
C48 C46 Si3 112.5(4) . . ?
C46 C47 H47A 109.5 . . ?
C46 C47 H47B 109.5 . . ?
H47A C47 H47B 109.5 . . ?
C46 C47 H47C 109.5 . . ?
H47A C47 H47C 109.5 . . ?
H47B C47 H47C 109.5 . . ?
C46 C48 H48A 109.5 . . ?
C46 C48 H48B 109.5 . . ?
H48A C48 H48B 109.5 . . ?
C46 C48 H48C 109.5 . . ?
H48A C48 H48C 109.5 . . ?
H48B C48 H48C 109.5 . . ?
C46 C49 H49A 109.5 . . ?
C46 C49 H49B 109.5 . . ?
H49A C49 H49B 109.5 . . ?
C46 C49 H49C 109.5 . . ?
H49A C49 H49C 109.5 . . ?
H49B C49 H49C 109.5 . . ?
C17 C22_2 C21 116.6(8) . . ?
C17 C22_2 C26_2 121.4(11) . . ?
C21 C22_2 C26_2 122.0(10) . . ?
C28_2 C26_2 C27_2 120.5(13) . . ?
C28_2 C26_2 C22_2 114.9(14) . . ?
C27_2 C26_2 C22_2 113.3(10) . . ?
C28_2 C26_2 H26_2 101.4 . . ?
C27_2 C26_2 H26_2 101.4 . . ?
C22_2 C26_2 H26_2 101.4 . . ?
C26_2 C27_2 H27A_2 109.5 . . ?
C26_2 C27_2 H27B_2 109.5 . . ?
H27A_2 C27_2 H27B_2 109.5 . . ?
C26_2 C27_2 H27C_2 109.5 . . ?
H27A_2 C27_2 H27C_2 109.5 . . ?
H27B_2 C27_2 H27C_2 109.5 . . ?
C26_2 C28_2 H28A_2 109.5 . . ?
C26_2 C28_2 H28B_2 109.5 . . ?
H28A_2 C28_2 H28B_2 109.5 . . ?
C26_2 C28_2 H28C_2 109.5 . . ?
H28A_2 C28_2 H28C_2 109.5 . . ?
H28B_2 C28_2 H28C_2 109.5 . . ?
C21 C22_3 C17 117.1(13) . . ?
C21 C22_3 C26_3 116.7(17) . . ?
C17 C22_3 C26_3 126.0(17) . . ?
C27_3 C26_3 C22_3 123.5(16) . . ?
C27_3 C26_3 C28_3 112.0(17) . . ?
C22_3 C26_3 C28_3 106.0(18) . . ?
C27_3 C26_3 H26_3 104.6 . . ?
C22_3 C26_3 H26_3 104.6 . . ?
C28_3 C26_3 H26_3 104.6 . . ?
C26_3 C27_3 H27A_3 109.5 . . ?
C26_3 C27_3 H27B_3 109.5 . . ?
H27A_3 C27_3 H27B_3 109.5 . . ?
C26_3 C27_3 H27C_3 109.5 . . ?
H27A_3 C27_3 H27C_3 109.5 . . ?
H27B_3 C27_3 H27C_3 109.5 . . ?
C26_3 C28_3 H28A_3 109.5 . . ?
C26_3 C28_3 H28B_3 109.5 . . ?
H28A_3 C28_3 H28B_3 109.5 . . ?
C26_3 C28_3 H28C_3 109.5 . . ?
H28A_3 C28_3 H28C_3 109.5 . . ?
H28B_3 C28_3 H28C_3 109.5 . . ?

loop_
_geom_bond_atom_site_label_1
_geom_bond_atom_site_label_2
_geom_bond_distance
_geom_bond_site_symmetry_2
_geom_bond_publ_flag
Si1 C1 1.781(4) . ?
Si1 Si2 2.3841(11) . ?
Si1 Al1 2.5596(12) . ?
Si2 C33 1.940(4) . ?
Si2 C29 1.951(4) . ?
Si2 C37 1.951(4) . ?
Al1 N1 1.813(2) . ?
Al1 O1 1.840(3) . ?
Al1 Si3 2.5358(14) . ?
Al1 Na1 3.0643(19) . ?
Na1 O1 2.235(3) . ?
Na1 O3D 2.289(6) . ?
Na1 O2D 2.414(7) . ?
Na1 O2 2.443(14) . ?
Na1 O3 2.598(15) . ?
Na1 N1 2.651(3) . ?
Na1 C1 2.828(4) . ?
Na1 C5 2.934(3) . ?
Na1 C6 2.977(3) . ?
Na1 C51D 3.105(7) . ?
O1 C1 1.394(4) . ?
N1 C2 1.263(4) . ?
N2 C3 1.389(4) . ?
N2 C2 1.414(4) . ?
N2 C5 1.423(4) . ?
N3 C4 1.397(4) . ?
N3 C2 1.411(4) . ?
N3 C17 1.435(4) . ?
C1 H1 1.08(5) . ?
C3 C4 1.330(5) . ?
C3 H3 0.9500 . ?
C4 H4 0.9500 . ?
C5 C10 1.395(4) . ?
C5 C6 1.407(4) . ?
C6 C7 1.395(4) . ?
C6 C11 1.515(4) . ?
C7 C8 1.385(5) . ?
C7 H7 0.9500 . ?
C8 C9 1.378(5) . ?
C8 H8 0.9500 . ?
C9 C10 1.398(5) . ?
C9 H9 0.9500 . ?
C10 C14 1.521(5) . ?
C11 C13 1.517(5) . ?
C11 C12 1.524(5) . ?
C11 H11 1.0000 . ?
C12 H12A 0.9800 . ?
C12 H12B 0.9800 . ?
C12 H12C 0.9800 . ?
C13 H13A 0.9800 . ?
C13 H13B 0.9800 . ?
C13 H13C 0.9800 . ?
C14 C16 1.526(6) . ?
C14 C15 1.530(5) . ?
C14 H14 1.0000 . ?
C15 H15A 0.9800 . ?
C15 H15B 0.9800 . ?
C15 H15C 0.9800 . ?
C16 H16A 0.9800 . ?
C16 H16B 0.9800 . ?
C16 H16C 0.9800 . ?
C17 C22_2 1.357(15) . ?
C17 C18 1.400(4) . ?
C17 C22_3 1.47(2) . ?
C18 C19 1.393(4) . ?
C18 C23 1.522(4) . ?
C19 C20 1.386(4) . ?
C19 H19 0.9500 . ?
C20 C21 1.382(4) . ?
C20 H20 0.9500 . ?
C21 C22_3 1.32(2) . ?
C21 C22_2 1.442(15) . ?
C21 H21 0.9500 . ?
C23 C25 1.525(5) . ?
C23 C24 1.535(5) . ?
C23 H23 1.0000 . ?
C24 H24A 0.9800 . ?
C24 H24B 0.9800 . ?
C24 H24C 0.9800 . ?
C25 H25A 0.9800 . ?
C25 H25B 0.9800 . ?
C25 H25C 0.9800 . ?
C29 C32 1.531(5) . ?
C29 C31 1.544(6) . ?
C29 C30 1.548(6) . ?
C30 H30A 0.9800 . ?
C30 H30B 0.9800 . ?
C30 H30C 0.9800 . ?
C31 H31A 0.9800 . ?
C31 H31B 0.9800 . ?
C31 H31C 0.9800 . ?
C32 H32A 0.9800 . ?
C32 H32B 0.9800 . ?
C32 H32C 0.9800 . ?
C33 C35 1.534(6) . ?
C33 C36 1.546(6) . ?
C33 C34 1.550(6) . ?
C34 H34A 0.9800 . ?
C34 H34B 0.9800 . ?
C34 H34C 0.9800 . ?
C35 H35A 0.9800 . ?
C35 H35B 0.9800 . ?
C35 H35C 0.9800 . ?
C36 H36A 0.9800 . ?
C36 H36B 0.9800 . ?
C36 H36C 0.9800 . ?
C37 C40 1.532(5) . ?
C37 C38 1.539(5) . ?
C37 C39 1.544(5) . ?
C38 H38A 0.9800 . ?
C38 H38B 0.9800 . ?
C38 H38C 0.9800 . ?
C39 H39A 0.9800 . ?
C39 H39B 0.9800 . ?
C39 H39C 0.9800 . ?
C40 H40A 0.9800 . ?
C40 H40B 0.9800 . ?
C40 H40C 0.9800 . ?
O2 C51 1.371(14) . ?
O2 C50 1.389(14) . ?
O3 C53 1.377(14) . ?
O3 C52 1.391(14) . ?
C50 H50A 0.9800 . ?
C50 H50B 0.9800 . ?
C50 H50C 0.9800 . ?
C51 C52 1.42(2) . ?
C51 H51A 0.9900 . ?
C51 H51B 0.9900 . ?
C52 H52A 0.9900 . ?
C52 H52B 0.9900 . ?
C53 H53A 0.9800 . ?
C53 H53B 0.9800 . ?
C53 H53C 0.9800 . ?
O2D C51D 1.419(8) . ?
O2D C50D 1.443(9) . ?
O3D C53D 1.409(9) . ?
O3D C52D 1.418(9) . ?
C50D H50D 0.9800 . ?
C50D H50E 0.9800 . ?
C50D H50F 0.9800 . ?
C51D C52D 1.442(14) . ?
C51D H51C 0.9900 . ?
C51D H51D 0.9900 . ?
C52D H52C 0.9900 . ?
C52D H52D 0.9900 . ?
C53D H53D 0.9800 . ?
C53D H53E 0.9800 . ?
C53D H53F 0.9800 . ?
Si3 C41 1.883(5) . ?
Si3 C42 1.925(4) . ?
Si3 C46 1.934(5) . ?
C41 H41A 0.9800 . ?
C41 H41B 0.9800 . ?
C41 H41C 0.9800 . ?
C42 C43 1.523(6) . ?
C42 C45 1.531(6) . ?
C42 C44 1.535(5) . ?
C43 H43A 0.9800 . ?
C43 H43B 0.9800 . ?
C43 H43C 0.9800 . ?
C44 H44A 0.9800 . ?
C44 H44B 0.9800 . ?
C44 H44C 0.9800 . ?
C45 H45A 0.9800 . ?
C45 H45B 0.9800 . ?
C45 H45C 0.9800 . ?
C46 C47 1.506(7) . ?
C46 C49 1.532(7) . ?
C46 C48 1.547(7) . ?
C47 H47A 0.9800 . ?
C47 H47B 0.9800 . ?
C47 H47C 0.9800 . ?
C48 H48A 0.9800 . ?
C48 H48B 0.9800 . ?
C48 H48C 0.9800 . ?
C49 H49A 0.9800 . ?
C49 H49B 0.9800 . ?
C49 H49C 0.9800 . ?
C22_2 C26_2 1.531(9) . ?
C26_2 C28_2 1.45(2) . ?
C26_2 C27_2 1.481(11) . ?
C26_2 H26_2 1.0000 . ?
C27_2 H27A_2 0.9800 . ?
C27_2 H27B_2 0.9800 . ?
C27_2 H27C_2 0.9800 . ?
C28_2 H28A_2 0.9800 . ?
C28_2 H28B_2 0.9800 . ?
C28_2 H28C_2 0.9800 . ?
C22_3 C26_3 1.527(13) . ?
C26_3 C27_3 1.311(18) . ?
C26_3 C28_3 1.62(3) . ?
C26_3 H26_3 1.0000 . ?
C27_3 H27A_3 0.9800 . ?
C27_3 H27B_3 0.9800 . ?
C27_3 H27C_3 0.9800 . ?
C28_3 H28A_3 0.9800 . ?
C28_3 H28B_3 0.9800 . ?
C28_3 H28C_3 0.9800 . ?

loop_
_geom_torsion_atom_site_label_1
_geom_torsion_atom_site_label_2
_geom_torsion_atom_site_label_3
_geom_torsion_atom_site_label_4
_geom_torsion
_geom_torsion_site_symmetry_1
_geom_torsion_site_symmetry_2
_geom_torsion_site_symmetry_3
_geom_torsion_site_symmetry_4
_geom_torsion_publ_flag
N1 Al1 O1 C1 120.2(2) . . . . ?
Si3 Al1 O1 C1 -109.1(2) . . . . ?
Si1 Al1 O1 C1 10.45(19) . . . . ?
Na1 Al1 O1 C1 101.6(2) . . . . ?
N1 Al1 O1 Na1 18.55(12) . . . . ?
Si3 Al1 O1 Na1 149.30(7) . . . . ?
Si1 Al1 O1 Na1 -91.15(9) . . . . ?
O1 Al1 N1 C2 -173.2(5) . . . . ?
Si3 Al1 N1 C2 66.8(5) . . . . ?
Si1 Al1 N1 C2 -96.4(5) . . . . ?
Na1 Al1 N1 C2 -157.7(5) . . . . ?
O1 Al1 N1 Na1 -15.51(11) . . . . ?
Si3 Al1 N1 Na1 -135.51(7) . . . . ?
Si1 Al1 N1 Na1 61.32(8) . . . . ?
Al1 O1 C1 Si1 -15.9(3) . . . . ?
Na1 O1 C1 Si1 83.5(2) . . . . ?
Al1 O1 C1 Na1 -99.42(15) . . . . ?
Si2 Si1 C1 O1 175.9(2) . . . . ?
Al1 Si1 C1 O1 12.0(2) . . . . ?
Si2 Si1 C1 Na1 -132.23(9) . . . . ?
Al1 Si1 C1 Na1 63.83(9) . . . . ?
Al1 N1 C2 N3 -17.9(7) . . . . ?
Na1 N1 C2 N3 -172.3(3) . . . . ?
Al1 N1 C2 N2 162.9(4) . . . . ?
Na1 N1 C2 N2 8.5(4) . . . . ?
C4 N3 C2 N1 179.1(3) . . . . ?
C17 N3 C2 N1 -4.6(5) . . . . ?
C4 N3 C2 N2 -1.6(3) . . . . ?
C17 N3 C2 N2 174.7(3) . . . . ?
C3 N2 C2 N1 -178.5(3) . . . . ?
C5 N2 C2 N1 -11.5(5) . . . . ?
C3 N2 C2 N3 2.1(3) . . . . ?
C5 N2 C2 N3 169.1(3) . . . . ?
C2 N2 C3 C4 -1.8(4) . . . . ?
C5 N2 C3 C4 -169.2(3) . . . . ?
N2 C3 C4 N3 0.7(4) . . . . ?
C2 N3 C4 C3 0.6(4) . . . . ?
C17 N3 C4 C3 -175.9(3) . . . . ?
C3 N2 C5 C10 73.2(4) . . . . ?
C2 N2 C5 C10 -92.5(4) . . . . ?
C3 N2 C5 C6 -103.0(4) . . . . ?
C2 N2 C5 C6 91.4(4) . . . . ?
C3 N2 C5 Na1 172.6(3) . . . . ?
C2 N2 C5 Na1 7.0(3) . . . . ?
C10 C5 C6 C7 -0.1(4) . . . . ?
N2 C5 C6 C7 175.9(3) . . . . ?
Na1 C5 C6 C7 -83.1(3) . . . . ?
C10 C5 C6 C11 -178.7(3) . . . . ?
N2 C5 C6 C11 -2.7(4) . . . . ?
Na1 C5 C6 C11 98.3(3) . . . . ?
C10 C5 C6 Na1 82.9(3) . . . . ?
N2 C5 C6 Na1 -101.1(2) . . . . ?
C5 C6 C7 C8 -1.1(5) . . . . ?
C11 C6 C7 C8 177.5(3) . . . . ?
Na1 C6 C7 C8 -74.2(3) . . . . ?
C6 C7 C8 C9 1.5(5) . . . . ?
C7 C8 C9 C10 -0.7(5) . . . . ?
C6 C5 C10 C9 0.9(5) . . . . ?
N2 C5 C10 C9 -175.1(3) . . . . ?
Na1 C5 C10 C9 76.9(3) . . . . ?
C6 C5 C10 C14 -179.7(3) . . . . ?
N2 C5 C10 C14 4.4(4) . . . . ?
Na1 C5 C10 C14 -103.6(3) . . . . ?
C8 C9 C10 C5 -0.5(5) . . . . ?
C8 C9 C10 C14 -179.9(3) . . . . ?
C7 C6 C11 C13 22.1(5) . . . . ?
C5 C6 C11 C13 -159.4(3) . . . . ?
Na1 C6 C11 C13 -78.9(3) . . . . ?
C7 C6 C11 C12 -100.7(4) . . . . ?
C5 C6 C11 C12 77.8(4) . . . . ?
Na1 C6 C11 C12 158.3(2) . . . . ?
C5 C10 C14 C16 117.6(4) . . . . ?
C9 C10 C14 C16 -62.9(5) . . . . ?
C5 C10 C14 C15 -118.4(4) . . . . ?
C9 C10 C14 C15 61.0(5) . . . . ?
C4 N3 C17 C22_2 68.0(11) . . . . ?
C2 N3 C17 C22_2 -107.9(11) . . . . ?
C4 N3 C17 C18 -105.1(4) . . . . ?
C2 N3 C17 C18 79.0(4) . . . . ?
C4 N3 C17 C22_3 74.4(16) . . . . ?
C2 N3 C17 C22_3 -101.6(16) . . . . ?
C22_2 C17 C18 C19 5.6(12) . . . . ?
N3 C17 C18 C19 178.2(2) . . . . ?
C22_3 C17 C18 C19 -1.3(16) . . . . ?
C22_2 C17 C18 C23 -171.1(11) . . . . ?
N3 C17 C18 C23 1.5(4) . . . . ?
C22_3 C17 C18 C23 -178.0(16) . . . . ?
C17 C18 C19 C20 -0.5(4) . . . . ?
C23 C18 C19 C20 176.2(3) . . . . ?
C18 C19 C20 C21 -1.6(5) . . . . ?
C19 C20 C21 C22_3 5.9(18) . . . . ?
C19 C20 C21 C22_2 -1.0(11) . . . . ?
C19 C18 C23 C25 23.0(4) . . . . ?
C17 C18 C23 C25 -160.4(3) . . . . ?
C19 C18 C23 C24 -100.0(3) . . . . ?
C17 C18 C23 C24 76.5(4) . . . . ?
C50 O2 C51 C52 -123(2) . . . . ?
Na1 O2 C51 C52 22(3) . . . . ?
C53 O3 C52 C51 -166.0(18) . . . . ?
Na1 O3 C52 C51 27(2) . . . . ?
O2 C51 C52 O3 -34(3) . . . . ?
C50D O2D C51D C52D -178.2(6) . . . . ?
Na1 O2D C51D C52D -48.5(8) . . . . ?
C50D O2D C51D Na1 -129.7(7) . . . . ?
C53D O3D C52D C51D 163.9(7) . . . . ?
Na1 O3D C52D C51D -34.7(9) . . . . ?
O2D C51D C52D O3D 58.0(10) . . . . ?
Na1 C51D C52D O3D 23.0(6) . . . . ?
C18 C17 C22_2 C21 -8(2) . . . . ?
N3 C17 C22_2 C21 179.3(10) . . . . ?
C18 C17 C22_2 C26_2 171.8(10) . . . . ?
N3 C17 C22_2 C26_2 -1(2) . . . . ?
C20 C21 C22_2 C17 6(2) . . . . ?
C20 C21 C22_2 C26_2 -174.2(11) . . . . ?
C17 C22_2 C26_2 C28_2 -138.5(17) . . . . ?
C21 C22_2 C26_2 C28_2 41(2) . . . . ?
C17 C22_2 C26_2 C27_2 77.6(18) . . . . ?
C21 C22_2 C26_2 C27_2 -102.7(17) . . . . ?
C20 C21 C22_3 C17 -7(3) . . . . ?
C20 C21 C22_3 C26_3 175.9(14) . . . . ?
C18 C17 C22_3 C21 5(3) . . . . ?
N3 C17 C22_3 C21 -174.3(16) . . . . ?
C18 C17 C22_3 C26_3 -178.5(19) . . . . ?
N3 C17 C22_3 C26_3 2(3) . . . . ?
C21 C22_3 C26_3 C27_3 -54(3) . . . . ?
C17 C22_3 C26_3 C27_3 130(2) . . . . ?
C21 C22_3 C26_3 C28_3 77(3) . . . . ?
C17 C22_3 C26_3 C28_3 -99(3) . . . . ?
